data_2211363
loop_
_publ_author_name
'Yin, Zhi-Gang'
'Xu, Pei-Yuan'
'Qian, Heng-Yu'
'Zhou, Na'
'Liu, Sheng-Min'

_publ_section_title
;
 5-(2-Furyl)-3-methyl-1-(4-nitrophenyl)-2-pyrazoline
;
_journal_coeditor_code DN2085
_journal_issue 12
_journal_name_full 'Acta Crystallographica Section E'
_journal_page_first o5508
_journal_page_last o5509
_journal_paper_doi 10.1107/S1600536806046782
_journal_volume 62
_journal_year 2006
_chemical_formula_iupac 'C14 H13 N3 O3'
_chemical_formula_moiety 'C14 H13 N3 O3'
_chemical_formula_sum 'C14 H13 N3 O3'
_chemical_formula_weight 271.27
_chemical_name_systematic
;
5-(2-Furyl)-3-methyl-1-(4-nitrophenyl)-2-pyrazoline
;
_space_group_IT_number 4
_symmetry_cell_setting monoclinic
_symmetry_space_group_name_Hall 'P 2yb'
_symmetry_space_group_name_H-M 'P 1 21 1'
_atom_sites_solution_hydrogens geom
_atom_sites_solution_primary direct
_atom_sites_solution_secondary difmap
_cell_angle_alpha 90.00
_cell_angle_beta 98.036(2)
_cell_angle_gamma 90.00
_cell_formula_units_Z 2
_cell_length_a 8.1504(13)
_cell_length_b 8.4608(14)
_cell_length_c 9.6959(16)
_cell_measurement_reflns_used 1202
_cell_measurement_temperature 298(2)
_cell_measurement_theta_max 23.3
_cell_measurement_theta_min 2.5
_cell_volume 662.05(19)
_computing_cell_refinement 'SAINT (Bruker, 1998)'
_computing_data_collection 'SMART (Bruker, 1998)'
_computing_data_reduction SAINT
_computing_molecular_graphics
;
ORTEPIII (Burnett & Johnson, 1996);
ORTEP-3 for Windows (Farrugia, 1997); PLATON (Spek, 2003)
;
_computing_publication_material SHELXL97
_computing_structure_refinement 'SHELXL97 (Sheldrick, 1997)'
_computing_structure_solution 'SHELXS97 (Sheldrick, 1997)'
_diffrn_ambient_temperature 298(2)
_diffrn_measured_fraction_theta_full 0.999
_diffrn_measured_fraction_theta_max 0.999
_diffrn_measurement_device_type 'Bruker SMART CCD area-detector'
_diffrn_measurement_method '\w scans'
_diffrn_radiation_monochromator graphite
_diffrn_radiation_source 'fine-focus sealed tube'
_diffrn_radiation_type MoK\a
_diffrn_radiation_wavelength 0.71073
_diffrn_reflns_av_R_equivalents 0.0266
_diffrn_reflns_av_sigmaI/netI 0.0446
_diffrn_reflns_limit_h_max 10
_diffrn_reflns_limit_h_min -10
_diffrn_reflns_limit_k_max 10
_diffrn_reflns_limit_k_min -10
_diffrn_reflns_limit_l_max 12
_diffrn_reflns_limit_l_min 0
_diffrn_reflns_number 5482
_diffrn_reflns_theta_full 26.50
_diffrn_reflns_theta_max 26.50
_diffrn_reflns_theta_min 2.52
_diffrn_standards_number 0
_exptl_absorpt_coefficient_mu 0.098
_exptl_absorpt_correction_T_max 0.9806
_exptl_absorpt_correction_T_min 0.9739
_exptl_absorpt_correction_type multi-scan
_exptl_absorpt_process_details 'SADABS(Bruker, 2000)'
_exptl_crystal_colour brown
_exptl_crystal_density_diffrn 1.361
_exptl_crystal_density_method 'not measured'
_exptl_crystal_description block
_exptl_crystal_F_000 284
_exptl_crystal_size_max 0.27
_exptl_crystal_size_mid 0.23
_exptl_crystal_size_min 0.20
_refine_diff_density_max 0.104
_refine_diff_density_min -0.150
_refine_ls_extinction_method none
_refine_ls_goodness_of_fit_ref 1.005
_refine_ls_hydrogen_treatment constr
_refine_ls_matrix_type full
_refine_ls_number_parameters 182
_refine_ls_number_reflns 1470
_refine_ls_number_restraints 1
_refine_ls_restrained_S_all 1.005
_refine_ls_R_factor_all 0.0622
_refine_ls_R_factor_gt 0.0361
_refine_ls_shift/su_max 0.000
_refine_ls_shift/su_mean 0.000
_refine_ls_structure_factor_coef Fsqd
_refine_ls_weighting_details 'calc w=1/[\s^2^(Fo^2^)+(0.0428P)^2^+0.0117P] where P=(Fo^2^+2Fc^2^)/3'
_refine_ls_weighting_scheme calc
_refine_ls_wR_factor_gt 0.0777
_refine_ls_wR_factor_ref 0.0907
_reflns_number_gt 1047
_reflns_number_total 1470
_reflns_threshold_expression I>2\s(I)
_cod_data_source_file dn2085.cif
_cod_data_source_block I
_cod_depositor_comments
;
The following automatic conversions were performed:
'_symmetry_cell_setting' value 'Monoclinic' changed to 'monoclinic'
according to '/home/saulius/struct/CIF-dictionaries/cif_core.dic'
dictionary named 'cif_core.dic' version 2.4.1 from 2010-06-29.

Automatic conversion script
Id: cif_fix_enum 1527 2010-12-29 10:47:43Z saulius 

The following automatic conversions were performed:

'_symmetry_cell_setting' value 'Monoclinic' changed to 'monoclinic'
according to /home/saulius/struct/CIF-dictionaries/cif_core.dic
dictionary named 'cif_core.dic' version 2.4.1 from 2010-06-29.

Automatic conversion script
Id: cif_fix_values 1715 2011-07-08 13:25:40Z adriana 
;
_cod_original_sg_symbol_H-M 'P 21'
_cod_database_code 2211363
_cod_database_fobs_code 2211363

loop_
_symmetry_equiv_pos_as_xyz
'x, y, z'
'-x, y+1/2, -z'

loop_
_atom_site_type_symbol
_atom_site_label
_atom_site_fract_x
_atom_site_fract_y
_atom_site_fract_z
_atom_site_U_iso_or_equiv
_atom_site_adp_type
_atom_site_calc_flag
_atom_site_refinement_flags
_atom_site_occupancy
O O1 0.5650(3) 0.1026(3) 0.6998(2) 0.0706(7) Uani d . 1
O O2 0.0242(3) 0.8511(3) 0.7828(3) 0.0751(7) Uani d . 1
O O3 -0.0340(4) 0.6890(3) 0.9423(2) 0.0860(8) Uani d . 1
N N1 0.0164(3) 0.7168(3) 0.8302(3) 0.0587(7) Uani d . 1
N N2 0.2498(3) 0.2093(3) 0.5444(2) 0.0467(6) Uani d . 1
N N3 0.3052(3) 0.2307(3) 0.4153(2) 0.0470(6) Uani d . 1
C C1 0.0679(3) 0.5841(3) 0.7517(3) 0.0444(7) Uani d . 1
C C2 0.0706(3) 0.4349(3) 0.8086(3) 0.0481(8) Uani d . 1
H H2 0.0340 0.4191 0.8943 0.058 Uiso calc R 1
C C3 0.1272(3) 0.3094(3) 0.7391(3) 0.0459(7) Uani d . 1
H H3 0.1269 0.2084 0.7768 0.055 Uiso calc R 1
C C4 0.1861(3) 0.3332(3) 0.6101(3) 0.0409(6) Uani d . 1
C C5 0.1759(3) 0.4849(3) 0.5516(3) 0.0456(7) Uani d . 1
H H5 0.2079 0.5015 0.4644 0.055 Uiso calc R 1
C C6 0.1184(3) 0.6096(4) 0.6229(3) 0.0490(7) Uani d . 1
H H6 0.1136 0.7106 0.5847 0.059 Uiso calc R 1
C C7 0.3484(3) 0.0957(4) 0.3743(3) 0.0492(7) Uani d . 1
C C8 0.4114(4) 0.0739(5) 0.2378(3) 0.0684(10) Uani d . 1
H H8A 0.4129 0.1741 0.1914 0.103 Uiso calc R 1
H H8B 0.3401 0.0023 0.1807 0.103 Uiso calc R 1
H H8C 0.5217 0.0314 0.2537 0.103 Uiso calc R 1
C C9 0.3254(4) -0.0376(4) 0.4704(3) 0.0541(7) Uani d . 1
H H9A 0.4263 -0.0989 0.4919 0.065 Uiso calc R 1
H H9B 0.2363 -0.1068 0.4308 0.065 Uiso calc R 1
C C10 0.2817(3) 0.0480(3) 0.6003(3) 0.0452(7) Uani d . 1
H H10 0.1796 0.0036 0.6269 0.054 Uiso calc R 1
C C11 0.4144(4) 0.0454(4) 0.7218(3) 0.0500(7) Uani d . 1
C C12 0.4213(4) -0.0061(5) 0.8515(3) 0.0784(11) Uani d . 1
H H12 0.3346 -0.0493 0.8920 0.094 Uiso calc R 1
C C13 0.5876(4) 0.0175(6) 0.9171(4) 0.0973(15) Uani d . 1
H H13 0.6311 -0.0085 1.0081 0.117 Uiso calc R 1
C C14 0.6670(4) 0.0834(6) 0.8226(4) 0.0900(14) Uani d . 1
H H14 0.7780 0.1130 0.8377 0.108 Uiso calc R 1

loop_
_atom_site_aniso_label
_atom_site_aniso_U_11
_atom_site_aniso_U_22
_atom_site_aniso_U_33
_atom_site_aniso_U_12
_atom_site_aniso_U_13
_atom_site_aniso_U_23
O1 0.0502(13) 0.0989(18) 0.0614(13) -0.0039(13) 0.0037(10) -0.0058(13)
O2 0.0760(16) 0.0480(14) 0.105(2) -0.0017(12) 0.0252(14) -0.0099(15)
O3 0.120(2) 0.0822(18) 0.0607(15) 0.0105(16) 0.0309(14) -0.0167(14)
N1 0.0549(15) 0.0569(19) 0.0633(17) 0.0020(15) 0.0052(13) -0.0126(16)
N2 0.0534(14) 0.0441(14) 0.0441(13) 0.0043(12) 0.0122(11) 0.0035(12)
N3 0.0456(13) 0.0543(16) 0.0425(13) 0.0008(12) 0.0116(10) 0.0013(12)
C1 0.0424(15) 0.0454(18) 0.0446(16) -0.0008(13) 0.0035(12) -0.0057(14)
C2 0.0474(16) 0.055(2) 0.0417(15) 0.0026(14) 0.0075(12) -0.0012(15)
C3 0.0492(17) 0.0421(17) 0.0470(17) -0.0010(14) 0.0090(13) 0.0060(14)
C4 0.0374(15) 0.0425(15) 0.0417(15) 0.0001(12) 0.0022(12) -0.0026(13)
C5 0.0427(15) 0.0492(19) 0.0458(15) -0.0003(14) 0.0089(12) 0.0072(15)
C6 0.0460(15) 0.0452(18) 0.0548(18) 0.0028(14) 0.0035(13) 0.0064(16)
C7 0.0422(15) 0.061(2) 0.0448(16) -0.0012(15) 0.0070(12) -0.0026(15)
C8 0.067(2) 0.084(3) 0.0563(19) 0.0092(19) 0.0174(16) -0.0071(19)
C9 0.0559(17) 0.0557(19) 0.0492(16) 0.0058(15) 0.0018(13) -0.0052(16)
C10 0.0463(15) 0.0428(16) 0.0462(16) 0.0022(13) 0.0050(12) 0.0012(13)
C11 0.0486(16) 0.0566(19) 0.0448(15) 0.0075(14) 0.0069(12) 0.0006(14)
C12 0.058(2) 0.122(3) 0.0544(18) 0.006(2) 0.0036(15) 0.015(2)
C13 0.066(2) 0.171(5) 0.051(2) 0.031(3) -0.0082(18) -0.007(3)
C14 0.053(2) 0.147(4) 0.067(2) 0.008(2) -0.0031(18) -0.027(3)

loop_
_atom_type_symbol
_atom_type_description
_atom_type_scat_dispersion_real
_atom_type_scat_dispersion_imag
_atom_type_scat_source
C C 0.0033 0.0000 'International Tables Vol C Tables 4.2.6.8 and 6.1.1.4'
H H 0.0000 0.0000 'International Tables Vol C Tables 4.2.6.8 and 6.1.1.4'
N N 0.0061 0.0000 'International Tables Vol C Tables 4.2.6.8 and 6.1.1.4'
O O 0.0106 0.0000 'International Tables Vol C Tables 4.2.6.8 and 6.1.1.4'

loop_
_geom_angle_atom_site_label_1
_geom_angle_atom_site_label_2
_geom_angle_atom_site_label_3
_geom_angle
C14 O1 C11 105.8(3)
O2 N1 O3 123.0(3)
O2 N1 C1 119.0(3)
O3 N1 C1 118.0(3)
C4 N2 N3 120.6(2)
C4 N2 C10 126.6(2)
N3 N2 C10 112.6(2)
C7 N3 N2 107.5(2)
C2 C1 C6 120.9(3)
C2 C1 N1 119.2(3)
C6 C1 N1 119.8(3)
C3 C2 C1 120.0(2)
C3 C2 H2 120.0
C1 C2 H2 120.0
C2 C3 C4 120.2(3)
C2 C3 H3 119.9
C4 C3 H3 119.9
N2 C4 C5 121.3(2)
N2 C4 C3 120.1(3)
C5 C4 C3 118.7(3)
C6 C5 C4 120.2(2)
C6 C5 H5 119.9
C4 C5 H5 119.9
C5 C6 C1 119.8(3)
C5 C6 H6 120.1
C1 C6 H6 120.1
N3 C7 C9 114.7(2)
N3 C7 C8 122.0(3)
C9 C7 C8 123.2(3)
C7 C8 H8A 109.5
C7 C8 H8B 109.5
H8A C8 H8B 109.5
C7 C8 H8C 109.5
H8A C8 H8C 109.5
H8B C8 H8C 109.5
C7 C9 C10 102.7(2)
C7 C9 H9A 111.2
C10 C9 H9A 111.2
C7 C9 H9B 111.2
C10 C9 H9B 111.2
H9A C9 H9B 109.1
N2 C10 C11 112.1(2)
N2 C10 C9 100.6(2)
C11 C10 C9 114.6(2)
N2 C10 H10 109.7
C11 C10 H10 109.7
C9 C10 H10 109.7
C12 C11 O1 110.2(3)
C12 C11 C10 133.5(3)
O1 C11 C10 116.3(2)
C11 C12 C13 106.8(3)
C11 C12 H12 126.6
C13 C12 H12 126.6
C14 C13 C12 106.1(3)
C14 C13 H13 127.0
C12 C13 H13 127.0
C13 C14 O1 111.1(3)
C13 C14 H14 124.5
O1 C14 H14 124.5

loop_
_geom_bond_atom_site_label_1
_geom_bond_atom_site_label_2
_geom_bond_distance
O1 C14 1.364(4)
O1 C11 1.364(4)
O2 N1 1.231(4)
O3 N1 1.236(3)
N1 C1 1.451(4)
N2 C4 1.366(3)
N2 N3 1.400(3)
N2 C10 1.478(4)
N3 C7 1.275(4)
C1 C2 1.377(4)
C1 C6 1.385(4)
C2 C3 1.372(4)
C2 H2 0.9300
C3 C4 1.415(4)
C3 H3 0.9300
C4 C5 1.401(4)
C5 C6 1.379(4)
C5 H5 0.9300
C6 H6 0.9300
C7 C9 1.491(4)
C7 C8 1.497(4)
C8 H8A 0.9600
C8 H8B 0.9600
C8 H8C 0.9600
C9 C10 1.538(4)
C9 H9A 0.9700
C9 H9B 0.9700
C10 C11 1.483(4)
C10 H10 0.9800
C11 C12 1.325(4)
C12 C13 1.429(5)
C12 H12 0.9300
C13 C14 1.317(5)
C13 H13 0.9300
C14 H14 0.9300

loop_
_geom_hbond_atom_site_label_D
_geom_hbond_atom_site_label_H
_geom_hbond_atom_site_label_A
_geom_hbond_site_symmetry_A
_geom_hbond_distance_DH
_geom_hbond_distance_HA
_geom_hbond_distance_DA
_geom_hbond_angle_DHA
C2 H2 O3 2_547 0.93 2.51 3.233(4) 134.7
C10 H10 O2 1_545 0.98 2.47 3.369(4) 152.7

loop_
_cod_related_entry_id
_cod_related_entry_database
_cod_related_entry_code
1 ChemSpider 5421024
